data_7013047
loop_
_publ_author_name
'Alcazar-Roman, Luis M.'
'O'Keefe, Brendan J.'
'Hillmyer, Marc A.'
'Tolman, William B.'

_publ_section_title
;
 Electronic influence of ligand substituents on the rate of polymerization
 of \e-caprolactone by single-site aluminium alkoxide catalysts
;
_journal_coden_ASTM DTARAF
_journal_issue 15
_journal_name_full 'Dalton Transactions'
_journal_page_first 3082
_journal_page_last 3087
_journal_paper_doi 10.1039/b303760f
_journal_year 2003
_chemical_formula_moiety 'C37 H61 Al N2 O3'
_chemical_formula_sum 'C37 H61 Al N2 O3'
_chemical_formula_weight 608.86
_chemical_name_common 02112a
_space_group_IT_number 60
_symmetry_cell_setting orthorhombic
_symmetry_space_group_name_Hall '-P 2n 2ab'
_symmetry_space_group_name_H-M 'P b c n'
_atom_sites_solution_hydrogens geom
_atom_sites_solution_primary direct
_atom_sites_solution_secondary difmap
_audit_creation_method SHELXL-97
_cell_angle_alpha 90.00
_cell_angle_beta 90.00
_cell_angle_gamma 90.00
_cell_formula_units_Z 8
_cell_length_a 19.4598(15)
_cell_length_b 15.2420(12)
_cell_length_c 24.583(2)
_cell_measurement_reflns_used 3556
_cell_measurement_temperature 173(2)
_cell_volume 7291.5(10)
_computing_cell_refinement 'SAINT, Bruker'
_computing_data_collection 'SMART, Bruker'
_computing_data_reduction 'SAINT, Bruker'
_computing_molecular_graphics 'SHELXTL, Bruker'
_computing_structure_refinement SHELXL-97
_computing_structure_solution SHELXS-97
_diffrn_ambient_temperature 173(2)
_diffrn_measured_fraction_theta_full 0.998
_diffrn_measured_fraction_theta_max 0.998
_diffrn_measurement_device_type 'Bruker SMART Platform CCD'
_diffrn_measurement_method 'area detector, omega scans'
_diffrn_radiation_monochromator graphite
_diffrn_radiation_source 'fine-focus sealed tube'
_diffrn_radiation_type MoK\a
_diffrn_radiation_wavelength 0.71073
_diffrn_reflns_av_R_equivalents 0.0336
_diffrn_reflns_av_sigmaI/netI 0.0177
_diffrn_reflns_limit_h_max 23
_diffrn_reflns_limit_h_min -23
_diffrn_reflns_limit_k_max 18
_diffrn_reflns_limit_k_min -16
_diffrn_reflns_limit_l_max 29
_diffrn_reflns_limit_l_min -29
_diffrn_reflns_number 58561
_diffrn_reflns_theta_full 25.05
_diffrn_reflns_theta_max 25.05
_diffrn_reflns_theta_min 1.66
_exptl_absorpt_coefficient_mu 0.091
_exptl_absorpt_correction_T_max 1.000000
_exptl_absorpt_correction_T_min 0.9295
_exptl_absorpt_correction_type multi-scan
_exptl_absorpt_process_details 'SADABS, R. Blessing, 1995'
_exptl_crystal_colour colorless
_exptl_crystal_density_diffrn 1.109
_exptl_crystal_density_method 'not measured'
_exptl_crystal_description prism
_exptl_crystal_F_000 2672
_exptl_crystal_size_max 0.5
_exptl_crystal_size_mid 0.3
_exptl_crystal_size_min 0.2
_refine_diff_density_max 0.220
_refine_diff_density_min -0.253
_refine_diff_density_rms 0.035
_refine_ls_extinction_method none
_refine_ls_goodness_of_fit_ref 1.030
_refine_ls_hydrogen_treatment mixed
_refine_ls_matrix_type full
_refine_ls_number_parameters 404
_refine_ls_number_reflns 6449
_refine_ls_number_restraints 0
_refine_ls_restrained_S_all 1.030
_refine_ls_R_factor_all 0.0442
_refine_ls_R_factor_gt 0.0350
_refine_ls_shift/su_max 0.001
_refine_ls_shift/su_mean 0.000
_refine_ls_structure_factor_coef Fsqd
_refine_ls_weighting_details 'calc w=1/[\s^2^(Fo^2^)+(0.0430P)^2^+2.8859P] where P=(Fo^2^+2Fc^2^)/3'
_refine_ls_weighting_scheme calc
_refine_ls_wR_factor_gt 0.0875
_refine_ls_wR_factor_ref 0.0935
_reflns_number_gt 5460
_reflns_number_total 6449
_reflns_threshold_expression >2sigma(I)
_cod_data_source_file b303760f.txt
_cod_data_source_block 3a
_cod_original_sg_symbol_H-M Pbcn
_cod_database_code 7013047

loop_
_symmetry_equiv_pos_as_xyz
'x, y, z'
'-x+1/2, -y+1/2, z+1/2'
'-x, y, -z+1/2'
'x+1/2, -y+1/2, -z'
'-x, -y, -z'
'x-1/2, y-1/2, -z-1/2'
'x, -y, z-1/2'
'-x-1/2, y-1/2, z'

loop_
_atom_site_label
_atom_site_type_symbol
_atom_site_fract_x
_atom_site_fract_y
_atom_site_fract_z
_atom_site_U_iso_or_equiv
_atom_site_adp_type
_atom_site_occupancy
_atom_site_symmetry_multiplicity
_atom_site_calc_flag
_atom_site_refinement_flags
_atom_site_disorder_assembly
_atom_site_disorder_group
Al1 Al 0.213826(19) 0.87434(3) 0.040654(16) 0.02291(11) Uani 1 1 d . . .
O3 O 0.20911(4) 0.95219(6) -0.01203(4) 0.0256(2) Uani 1 1 d . . .
O1 O 0.14284(5) 0.80566(7) 0.03666(4) 0.0328(2) Uani 1 1 d . . .
O2 O 0.19245(5) 0.92496(6) 0.10387(4) 0.0264(2) Uani 1 1 d . . .
N1 N 0.32189(5) 0.90479(7) 0.05833(5) 0.0241(2) Uani 1 1 d . . .
N2 N 0.26534(6) 0.76738(8) 0.00377(5) 0.0304(3) Uani 1 1 d . . .
C27 C 0.29240(7) 1.03900(9) -0.13354(6) 0.0266(3) Uani 1 1 d . . .
H27A H 0.2817 1.0530 -0.1702 0.032 Uiso 1 1 calc R . .
C13 C 0.28785(7) 1.11693(9) 0.19923(5) 0.0278(3) Uani 1 1 d . . .
C25 C 0.25635(7) 0.98498(9) -0.04640(5) 0.0229(3) Uani 1 1 d . . .
C10 C 0.22092(7) 0.98676(9) 0.13562(5) 0.0244(3) Uani 1 1 d . . .
C24 C 0.32361(7) 0.99980(9) -0.02710(5) 0.0245(3) Uani 1 1 d . . .
C30 C 0.16500(7) 1.00097(9) -0.12134(5) 0.0264(3) Uani 1 1 d . . .
C12 C 0.21650(7) 1.11513(10) 0.19217(6) 0.0281(3) Uani 1 1 d . . .
H12A H 0.1902 1.1594 0.2096 0.034 Uiso 1 1 calc R . .
C26 C 0.23967(7) 1.00713(9) -0.10037(5) 0.0242(3) Uani 1 1 d . . .
C4 C 0.36968(7) 0.83682(10) 0.03737(6) 0.0302(3) Uani 1 1 d . . .
H4A H 0.3802 0.7940 0.0665 0.036 Uiso 1 1 calc R . .
H4B H 0.4133 0.8646 0.0258 0.036 Uiso 1 1 calc R . .
C8 C 0.33278(7) 0.91254(9) 0.11865(6) 0.0277(3) Uani 1 1 d . . .
H8A H 0.3197 0.8565 0.1361 0.033 Uiso 1 1 calc R . .
H8B H 0.3822 0.9225 0.1258 0.033 Uiso 1 1 calc R . .
C29 C 0.37398(7) 1.03142(9) -0.06186(6) 0.0274(3) Uani 1 1 d . . .
H29A H 0.4193 1.0396 -0.0484 0.033 Uiso 1 1 calc R . .
C28 C 0.35976(7) 1.05140(9) -0.11598(6) 0.0277(3) Uani 1 1 d . . .
C23 C 0.33733(7) 0.99175(9) 0.03301(5) 0.0263(3) Uani 1 1 d . . .
H23A H 0.3864 1.0053 0.0395 0.032 Uiso 1 1 calc R . .
H23B H 0.3099 1.0370 0.0521 0.032 Uiso 1 1 calc R . .
C15 C 0.10258(7) 1.05580(10) 0.15586(6) 0.0308(3) Uani 1 1 d . . .
C33 C 0.13789(7) 0.90656(10) -0.11866(6) 0.0327(3) Uani 1 1 d . . .
H33A H 0.0910 0.9046 -0.1331 0.049 Uiso 1 1 calc R . .
H33B H 0.1379 0.8865 -0.0808 0.049 Uiso 1 1 calc R . .
H33C H 0.1675 0.8682 -0.1404 0.049 Uiso 1 1 calc R . .
C9 C 0.29221(7) 0.98542(9) 0.14401(5) 0.0255(3) Uani 1 1 d . . .
C32 C 0.11871(7) 1.06067(10) -0.08669(6) 0.0330(3) Uani 1 1 d . . .
H32A H 0.0708 1.0541 -0.0984 0.049 Uiso 1 1 calc R . .
H32B H 0.1330 1.1219 -0.0913 0.049 Uiso 1 1 calc R . .
H32C H 0.1228 1.0441 -0.0483 0.049 Uiso 1 1 calc R . .
C5 C 0.33713(7) 0.79016(10) -0.01029(6) 0.0321(3) Uani 1 1 d . . .
H5A H 0.3378 0.8286 -0.0427 0.039 Uiso 1 1 calc R . .
H5B H 0.3633 0.7362 -0.0188 0.039 Uiso 1 1 calc R . .
C34 C 0.41697(7) 1.08591(11) -0.15337(6) 0.0348(4) Uani 1 1 d . . .
C6 C 0.23080(8) 0.73773(11) -0.04696(7) 0.0421(4) Uani 1 1 d . . .
H6A H 0.2542 0.6856 -0.0611 0.063 Uiso 1 1 calc R . .
H6B H 0.2327 0.7847 -0.0742 0.063 Uiso 1 1 calc R . .
H6C H 0.1827 0.7234 -0.0391 0.063 Uiso 1 1 calc R . .
C11 C 0.18140(7) 1.05287(9) 0.16135(5) 0.0263(3) Uani 1 1 d . . .
C7 C 0.26432(9) 0.69330(10) 0.04325(8) 0.0435(4) Uani 1 1 d . . .
H7A H 0.2895 0.6433 0.0280 0.065 Uiso 1 1 calc R . .
H7B H 0.2167 0.6761 0.0504 0.065 Uiso 1 1 calc R . .
H7C H 0.2862 0.7118 0.0773 0.065 Uiso 1 1 calc R . .
C19 C 0.32129(8) 1.19110(10) 0.23230(6) 0.0316(3) Uani 1 1 d . . .
C16 C 0.07167(7) 0.97070(11) 0.17874(6) 0.0355(4) Uani 1 1 d . . .
H16A H 0.0919 0.9202 0.1600 0.053 Uiso 1 1 calc R . .
H16B H 0.0218 0.9709 0.1731 0.053 Uiso 1 1 calc R . .
H16C H 0.0815 0.9668 0.2178 0.053 Uiso 1 1 calc R . .
C14 C 0.32483(7) 1.04995(9) 0.17468(5) 0.0275(3) Uani 1 1 d . . .
H14A H 0.3733 1.0481 0.1789 0.033 Uiso 1 1 calc R . .
C31 C 0.15869(8) 1.03179(12) -0.18041(6) 0.0390(4) Uani 1 1 d . . .
H31A H 0.1106 1.0281 -0.1919 0.059 Uiso 1 1 calc R . .
H31B H 0.1870 0.9943 -0.2038 0.059 Uiso 1 1 calc R . .
H31C H 0.1745 1.0927 -0.1833 0.059 Uiso 1 1 calc R . .
C3 C 0.02924(8) 0.84657(13) 0.00983(7) 0.0481(4) Uani 1 1 d . . .
H3A H 0.0438 0.9072 0.0031 0.072 Uiso 1 1 calc R . .
H3B H -0.0188 0.8461 0.0219 0.072 Uiso 1 1 calc R . .
H3C H 0.0336 0.8124 -0.0238 0.072 Uiso 1 1 calc R . .
C1 C 0.07418(7) 0.80648(11) 0.05346(6) 0.0361(4) Uani 1 1 d . . .
H1A H 0.0700 0.8419 0.0875 0.043 Uiso 1 1 calc R . .
C17 C 0.08185(8) 1.06627(11) 0.09578(6) 0.0373(4) Uani 1 1 d . . .
H17A H 0.1028 1.0193 0.0742 0.056 Uiso 1 1 calc R . .
H17B H 0.0978 1.1233 0.0823 0.056 Uiso 1 1 calc R . .
H17C H 0.0317 1.0630 0.0925 0.056 Uiso 1 1 calc R . .
C20 C 0.29705(10) 1.18618(12) 0.29174(6) 0.0451(4) Uani 1 1 d . . .
H20A H 0.3188 1.2332 0.3128 0.068 Uiso 1 1 calc R . .
H20B H 0.3099 1.1292 0.3072 0.068 Uiso 1 1 calc R . .
H20C H 0.2470 1.1930 0.2931 0.068 Uiso 1 1 calc R . .
C18 C 0.07098(8) 1.13259(12) 0.18750(8) 0.0485(4) Uani 1 1 d . . .
H18A H 0.0210 1.1320 0.1829 0.073 Uiso 1 1 calc R . .
H18B H 0.0895 1.1880 0.1736 0.073 Uiso 1 1 calc R . .
H18C H 0.0823 1.1268 0.2262 0.073 Uiso 1 1 calc R . .
C21 C 0.30011(10) 1.27978(11) 0.20827(7) 0.0477(4) Uani 1 1 d . . .
H21A H 0.3140 1.2825 0.1700 0.072 Uiso 1 1 calc R . .
H21B H 0.3227 1.3271 0.2285 0.072 Uiso 1 1 calc R . .
H21C H 0.2501 1.2865 0.2110 0.072 Uiso 1 1 calc R . .
C22 C 0.39992(9) 1.18576(13) 0.23168(8) 0.0515(5) Uani 1 1 d . . .
H22A H 0.4165 1.1909 0.1942 0.077 Uiso 1 1 calc R . .
H22B H 0.4146 1.1293 0.2469 0.077 Uiso 1 1 calc R . .
H22C H 0.4190 1.2336 0.2536 0.077 Uiso 1 1 calc R . .
C35 C 0.45064(10) 1.16703(12) -0.12794(8) 0.0516(5) Uani 1 1 d . . .
H35A H 0.4693 1.1518 -0.0922 0.077 Uiso 1 1 calc R . .
H35B H 0.4163 1.2135 -0.1239 0.077 Uiso 1 1 calc R . .
H35C H 0.4879 1.1876 -0.1515 0.077 Uiso 1 1 calc R . .
C36 C 0.47166(9) 1.01424(13) -0.16013(8) 0.0520(5) Uani 1 1 d . . .
H36A H 0.4920 1.0007 -0.1246 0.078 Uiso 1 1 calc R . .
H36B H 0.5076 1.0350 -0.1849 0.078 Uiso 1 1 calc R . .
H36C H 0.4503 0.9613 -0.1752 0.078 Uiso 1 1 calc R . .
C37 C 0.39011(9) 1.11107(15) -0.20989(7) 0.0552(5) Uani 1 1 d . . .
H37A H 0.3695 1.0595 -0.2272 0.083 Uiso 1 1 calc R . .
H37B H 0.4283 1.1325 -0.2323 0.083 Uiso 1 1 calc R . .
H37C H 0.3554 1.1573 -0.2063 0.083 Uiso 1 1 calc R . .
C2 C 0.05221(10) 0.71251(14) 0.06505(9) 0.0609(5) Uani 1 1 d . . .
H2A H 0.0841 0.6859 0.0911 0.091 Uiso 1 1 calc R . .
H2B H 0.0526 0.6787 0.0311 0.091 Uiso 1 1 calc R . .
H2C H 0.0057 0.7124 0.0804 0.091 Uiso 1 1 calc R . .

loop_
_atom_site_aniso_label
_atom_site_aniso_U_11
_atom_site_aniso_U_22
_atom_site_aniso_U_33
_atom_site_aniso_U_23
_atom_site_aniso_U_13
_atom_site_aniso_U_12
Al1 0.0210(2) 0.0219(2) 0.0259(2) -0.00001(16) -0.00196(16) -0.00045(16)
O3 0.0206(5) 0.0294(5) 0.0267(5) 0.0032(4) -0.0002(4) 0.0001(4)
O1 0.0255(5) 0.0313(6) 0.0415(6) -0.0056(5) 0.0006(4) -0.0053(4)
O2 0.0235(5) 0.0297(5) 0.0260(5) -0.0020(4) -0.0018(4) -0.0032(4)
N1 0.0222(6) 0.0227(6) 0.0274(6) -0.0003(5) -0.0024(5) 0.0028(5)
N2 0.0277(6) 0.0233(6) 0.0401(7) -0.0042(5) -0.0056(5) 0.0016(5)
C27 0.0283(7) 0.0268(7) 0.0247(7) -0.0025(6) 0.0008(6) 0.0003(6)
C13 0.0308(7) 0.0297(8) 0.0228(7) 0.0023(6) -0.0019(6) -0.0038(6)
C25 0.0228(6) 0.0194(7) 0.0266(7) -0.0024(5) 0.0016(5) 0.0013(5)
C10 0.0257(7) 0.0267(7) 0.0207(6) 0.0031(5) -0.0021(5) -0.0030(6)
C24 0.0248(7) 0.0216(7) 0.0271(7) -0.0024(5) -0.0016(5) 0.0011(6)
C30 0.0229(7) 0.0318(8) 0.0245(7) -0.0017(6) -0.0023(5) -0.0002(6)
C12 0.0298(7) 0.0287(8) 0.0257(7) -0.0002(6) 0.0007(6) 0.0016(6)
C26 0.0231(7) 0.0227(7) 0.0266(7) -0.0037(5) -0.0006(5) 0.0006(5)
C4 0.0225(7) 0.0283(8) 0.0399(8) -0.0042(6) -0.0024(6) 0.0041(6)
C8 0.0243(7) 0.0307(8) 0.0281(7) 0.0023(6) -0.0057(6) 0.0022(6)
C29 0.0216(7) 0.0272(7) 0.0333(7) -0.0039(6) -0.0017(6) -0.0015(6)
C28 0.0258(7) 0.0275(7) 0.0298(7) -0.0031(6) 0.0024(6) -0.0009(6)
C23 0.0241(7) 0.0251(7) 0.0296(7) -0.0008(6) -0.0034(6) -0.0030(6)
C15 0.0231(7) 0.0380(8) 0.0313(8) -0.0023(6) -0.0006(6) 0.0016(6)
C33 0.0263(7) 0.0362(8) 0.0356(8) -0.0054(6) -0.0028(6) -0.0035(6)
C9 0.0248(7) 0.0298(7) 0.0220(7) 0.0031(6) -0.0025(5) 0.0011(6)
C32 0.0256(7) 0.0373(9) 0.0361(8) -0.0036(7) -0.0051(6) 0.0051(6)
C5 0.0289(7) 0.0276(8) 0.0397(8) -0.0060(6) -0.0005(6) 0.0052(6)
C34 0.0280(7) 0.0434(9) 0.0331(8) -0.0001(7) 0.0051(6) -0.0060(7)
C6 0.0360(9) 0.0390(9) 0.0513(10) -0.0209(8) -0.0096(7) 0.0062(7)
C11 0.0244(7) 0.0311(8) 0.0235(7) 0.0028(6) -0.0009(5) 0.0000(6)
C7 0.0385(9) 0.0253(8) 0.0667(11) 0.0061(8) -0.0035(8) 0.0011(7)
C19 0.0360(8) 0.0311(8) 0.0275(7) -0.0002(6) -0.0023(6) -0.0073(6)
C16 0.0263(7) 0.0521(10) 0.0280(8) 0.0001(7) -0.0001(6) -0.0054(7)
C14 0.0229(7) 0.0340(8) 0.0254(7) 0.0033(6) -0.0040(5) -0.0017(6)
C31 0.0313(8) 0.0562(10) 0.0296(8) 0.0049(7) -0.0069(6) -0.0027(7)
C3 0.0311(8) 0.0577(11) 0.0553(11) -0.0064(9) -0.0007(8) 0.0052(8)
C1 0.0285(7) 0.0463(9) 0.0336(8) -0.0086(7) 0.0046(6) -0.0115(7)
C17 0.0262(7) 0.0472(10) 0.0386(8) 0.0082(7) -0.0053(6) 0.0013(7)
C20 0.0628(11) 0.0437(10) 0.0288(8) -0.0030(7) -0.0021(7) -0.0155(8)
C18 0.0282(8) 0.0565(11) 0.0607(11) -0.0169(9) -0.0008(8) 0.0076(8)
C21 0.0673(12) 0.0332(9) 0.0425(10) 0.0032(7) -0.0098(8) -0.0140(8)
C22 0.0407(10) 0.0586(12) 0.0552(11) -0.0163(9) -0.0072(8) -0.0153(9)
C35 0.0515(11) 0.0514(11) 0.0518(11) 0.0015(9) 0.0110(8) -0.0211(9)
C36 0.0340(9) 0.0640(12) 0.0580(11) -0.0063(9) 0.0157(8) 0.0003(8)
C37 0.0391(9) 0.0872(15) 0.0392(9) 0.0142(10) 0.0084(8) -0.0114(9)
C2 0.0526(11) 0.0647(13) 0.0653(13) 0.0124(10) 0.0028(10) -0.0248(10)

loop_
_atom_type_symbol
_atom_type_description
_atom_type_scat_dispersion_real
_atom_type_scat_dispersion_imag
_atom_type_scat_source
C C 0.0033 0.0016 'International Tables Vol C Tables 4.2.6.8 and 6.1.1.4'
H H 0.0000 0.0000 'International Tables Vol C Tables 4.2.6.8 and 6.1.1.4'
N N 0.0061 0.0033 'International Tables Vol C Tables 4.2.6.8 and 6.1.1.4'
O O 0.0106 0.0060 'International Tables Vol C Tables 4.2.6.8 and 6.1.1.4'
Al Al 0.0645 0.0514 'International Tables Vol C Tables 4.2.6.8 and 6.1.1.4'

loop_
_geom_angle_atom_site_label_1
_geom_angle_atom_site_label_2
_geom_angle_atom_site_label_3
_geom_angle
_geom_angle_site_symmetry_1
_geom_angle_site_symmetry_3
_geom_angle_publ_flag
O1 Al1 O3 108.89(5) . . ?
O1 Al1 O2 97.15(5) . . ?
O3 Al1 O2 109.71(5) . . ?
O1 Al1 N2 83.59(5) . . ?
O3 Al1 N2 103.23(5) . . ?
O2 Al1 N2 144.70(5) . . ?
O1 Al1 N1 154.19(5) . . ?
O3 Al1 N1 93.04(4) . . ?
O2 Al1 N1 87.68(4) . . ?
N2 Al1 N1 78.12(4) . . ?
C25 O3 Al1 132.65(8) . . ?
C1 O1 Al1 137.57(10) . . ?
C10 O2 Al1 135.51(9) . . ?
C4 N1 C23 110.39(11) . . ?
C4 N1 C8 108.00(10) . . ?
C23 N1 C8 108.22(10) . . ?
C4 N1 Al1 112.56(8) . . ?
C23 N1 Al1 107.31(8) . . ?
C8 N1 Al1 110.30(8) . . ?
C5 N2 C6 107.58(12) . . ?
C5 N2 C7 110.04(11) . . ?
C6 N2 C7 108.07(12) . . ?
C5 N2 Al1 111.48(9) . . ?
C6 N2 Al1 112.27(9) . . ?
C7 N2 Al1 107.36(10) . . ?
C28 C27 C26 123.86(13) . . ?
C14 C13 C12 116.50(13) . . ?
C14 C13 C19 123.49(13) . . ?
C12 C13 C19 120.00(13) . . ?
O3 C25 C26 121.59(12) . . ?
O3 C25 C24 118.85(12) . . ?
C26 C25 C24 119.53(12) . . ?
O2 C10 C9 118.90(12) . . ?
O2 C10 C11 122.30(12) . . ?
C9 C10 C11 118.80(12) . . ?
C29 C24 C25 120.28(12) . . ?
C29 C24 C23 120.49(12) . . ?
C25 C24 C23 118.78(12) . . ?
C31 C30 C33 107.50(12) . . ?
C31 C30 C32 107.27(12) . . ?
C33 C30 C32 109.26(12) . . ?
C31 C30 C26 111.92(11) . . ?
C33 C30 C26 111.48(11) . . ?
C32 C30 C26 109.29(11) . . ?
C11 C12 C13 124.55(13) . . ?
C27 C26 C25 117.65(12) . . ?
C27 C26 C30 121.13(12) . . ?
C25 C26 C30 121.14(12) . . ?
N1 C4 C5 109.58(11) . . ?
C9 C8 N1 113.23(11) . . ?
C24 C29 C28 121.61(13) . . ?
C29 C28 C27 116.96(13) . . ?
C29 C28 C34 120.15(12) . . ?
C27 C28 C34 122.88(13) . . ?
N1 C23 C24 116.41(11) . . ?
C18 C15 C16 107.55(13) . . ?
C18 C15 C17 107.61(13) . . ?
C16 C15 C17 109.65(12) . . ?
C18 C15 C11 112.14(12) . . ?
C16 C15 C11 109.46(12) . . ?
C17 C15 C11 110.37(11) . . ?
C14 C9 C10 121.34(13) . . ?
C14 C9 C8 120.58(12) . . ?
C10 C9 C8 118.08(12) . . ?
N2 C5 C4 108.97(12) . . ?
C35 C34 C37 108.27(15) . . ?
C35 C34 C36 108.79(14) . . ?
C37 C34 C36 108.45(14) . . ?
C35 C34 C28 109.99(13) . . ?
C37 C34 C28 112.38(12) . . ?
C36 C34 C28 108.89(13) . . ?
C12 C11 C10 117.45(12) . . ?
C12 C11 C15 121.07(13) . . ?
C10 C11 C15 121.47(12) . . ?
C21 C19 C22 108.17(14) . . ?
C21 C19 C13 109.35(12) . . ?
C22 C19 C13 112.23(13) . . ?
C21 C19 C20 109.09(14) . . ?
C22 C19 C20 108.25(13) . . ?
C13 C19 C20 109.69(12) . . ?
C13 C14 C9 121.27(13) . . ?
O1 C1 C3 110.27(13) . . ?
O1 C1 C2 108.38(14) . . ?
C3 C1 C2 110.52(14) . . ?

loop_
_geom_bond_atom_site_label_1
_geom_bond_atom_site_label_2
_geom_bond_distance
_geom_bond_site_symmetry_2
_geom_bond_publ_flag
Al1 O1 1.7359(10) . ?
Al1 O3 1.7589(10) . ?
Al1 O2 1.7842(10) . ?
Al1 N2 2.1177(13) . ?
Al1 N1 2.1969(12) . ?
O3 C25 1.3450(16) . ?
O1 C1 1.3985(17) . ?
O2 C10 1.3430(16) . ?
N1 C4 1.4844(17) . ?
N1 C23 1.4948(17) . ?
N1 C8 1.5026(17) . ?
N2 C5 1.4803(18) . ?
N2 C6 1.4871(19) . ?
N2 C7 1.489(2) . ?
C27 C28 1.3930(19) . ?
C27 C26 1.3976(19) . ?
C13 C14 1.387(2) . ?
C13 C12 1.3996(19) . ?
C13 C19 1.5370(19) . ?
C25 C26 1.4070(19) . ?
C25 C24 1.4103(18) . ?
C10 C9 1.4027(18) . ?
C10 C11 1.417(2) . ?
C24 C29 1.3869(19) . ?
C24 C23 1.5066(18) . ?
C30 C31 1.5312(19) . ?
C30 C33 1.534(2) . ?
C30 C32 1.538(2) . ?
C30 C26 1.5446(18) . ?
C12 C11 1.393(2) . ?
C4 C5 1.510(2) . ?
C8 C9 1.4986(19) . ?
C29 C28 1.393(2) . ?
C28 C34 1.537(2) . ?
C15 C18 1.534(2) . ?
C15 C16 1.536(2) . ?
C15 C17 1.539(2) . ?
C15 C11 1.5404(19) . ?
C9 C14 1.3924(19) . ?
C34 C35 1.533(2) . ?
C34 C37 1.533(2) . ?
C34 C36 1.534(2) . ?
C19 C21 1.531(2) . ?
C19 C22 1.532(2) . ?
C19 C20 1.537(2) . ?
C3 C1 1.513(2) . ?
C1 C2 1.522(2) . ?

loop_
_geom_torsion_atom_site_label_1
_geom_torsion_atom_site_label_2
_geom_torsion_atom_site_label_3
_geom_torsion_atom_site_label_4
_geom_torsion
_geom_torsion_site_symmetry_1
_geom_torsion_site_symmetry_2
_geom_torsion_site_symmetry_3
_geom_torsion_site_symmetry_4
_geom_torsion_publ_flag
O1 Al1 O3 C25 -137.51(11) . . . . ?
O2 Al1 O3 C25 117.28(11) . . . . ?
N2 Al1 O3 C25 -49.85(12) . . . . ?
N1 Al1 O3 C25 28.65(12) . . . . ?
O3 Al1 O1 C1 -83.04(15) . . . . ?
O2 Al1 O1 C1 30.68(15) . . . . ?
N2 Al1 O1 C1 175.13(15) . . . . ?
N1 Al1 O1 C1 130.22(15) . . . . ?
O1 Al1 O2 C10 -179.42(12) . . . . ?
O3 Al1 O2 C10 -66.37(13) . . . . ?
N2 Al1 O2 C10 91.59(14) . . . . ?
N1 Al1 O2 C10 26.03(12) . . . . ?
O1 Al1 N1 C4 44.39(16) . . . . ?
O3 Al1 N1 C4 -104.30(9) . . . . ?
O2 Al1 N1 C4 146.07(9) . . . . ?
N2 Al1 N1 C4 -1.41(9) . . . . ?
O1 Al1 N1 C23 166.03(11) . . . . ?
O3 Al1 N1 C23 17.35(9) . . . . ?
O2 Al1 N1 C23 -92.28(8) . . . . ?
N2 Al1 N1 C23 120.23(9) . . . . ?
O1 Al1 N1 C8 -76.29(14) . . . . ?
O3 Al1 N1 C8 135.02(8) . . . . ?
O2 Al1 N1 C8 25.39(9) . . . . ?
N2 Al1 N1 C8 -122.09(9) . . . . ?
O1 Al1 N2 C5 174.21(10) . . . . ?
O3 Al1 N2 C5 66.26(10) . . . . ?
O2 Al1 N2 C5 -92.46(12) . . . . ?
N1 Al1 N2 C5 -24.09(9) . . . . ?
O1 Al1 N2 C6 53.42(11) . . . . ?
O3 Al1 N2 C6 -54.53(11) . . . . ?
O2 Al1 N2 C6 146.75(11) . . . . ?
N1 Al1 N2 C6 -144.88(11) . . . . ?
O1 Al1 N2 C7 -65.21(9) . . . . ?
O3 Al1 N2 C7 -173.16(9) . . . . ?
O2 Al1 N2 C7 28.12(13) . . . . ?
N1 Al1 N2 C7 96.49(9) . . . . ?
Al1 O3 C25 C26 145.02(11) . . . . ?
Al1 O3 C25 C24 -36.92(18) . . . . ?
Al1 O2 C10 C9 -42.33(18) . . . . ?
Al1 O2 C10 C11 138.25(12) . . . . ?
O3 C25 C24 C29 178.34(12) . . . . ?
C26 C25 C24 C29 -3.6(2) . . . . ?
O3 C25 C24 C23 -9.34(18) . . . . ?
C26 C25 C24 C23 168.76(12) . . . . ?
C14 C13 C12 C11 -1.9(2) . . . . ?
C19 C13 C12 C11 177.51(13) . . . . ?
C28 C27 C26 C25 -1.2(2) . . . . ?
C28 C27 C26 C30 175.75(13) . . . . ?
O3 C25 C26 C27 -178.64(12) . . . . ?
C24 C25 C26 C27 3.31(19) . . . . ?
O3 C25 C26 C30 4.4(2) . . . . ?
C24 C25 C26 C30 -173.61(12) . . . . ?
C31 C30 C26 C27 0.87(19) . . . . ?
C33 C30 C26 C27 121.32(14) . . . . ?
C32 C30 C26 C27 -117.80(14) . . . . ?
C31 C30 C26 C25 177.68(13) . . . . ?
C33 C30 C26 C25 -61.87(16) . . . . ?
C32 C30 C26 C25 59.01(17) . . . . ?
C23 N1 C4 C5 -94.04(13) . . . . ?
C8 N1 C4 C5 147.83(12) . . . . ?
Al1 N1 C4 C5 25.83(14) . . . . ?
C4 N1 C8 C9 174.44(11) . . . . ?
C23 N1 C8 C9 54.93(14) . . . . ?
Al1 N1 C8 C9 -62.18(13) . . . . ?
C25 C24 C29 C28 1.6(2) . . . . ?
C23 C24 C29 C28 -170.63(13) . . . . ?
C24 C29 C28 C27 0.6(2) . . . . ?
C24 C29 C28 C34 -179.72(13) . . . . ?
C26 C27 C28 C29 -0.8(2) . . . . ?
C26 C27 C28 C34 179.54(13) . . . . ?
C4 N1 C23 C24 67.04(14) . . . . ?
C8 N1 C23 C24 -174.97(11) . . . . ?
Al1 N1 C23 C24 -55.95(12) . . . . ?
C29 C24 C23 N1 -128.56(13) . . . . ?
C25 C24 C23 N1 59.14(16) . . . . ?
O2 C10 C9 C14 177.31(12) . . . . ?
C11 C10 C9 C14 -3.2(2) . . . . ?
O2 C10 C9 C8 -2.31(19) . . . . ?
C11 C10 C9 C8 177.13(12) . . . . ?
N1 C8 C9 C14 -124.99(13) . . . . ?
N1 C8 C9 C10 54.64(17) . . . . ?
C6 N2 C5 C4 169.13(12) . . . . ?
C7 N2 C5 C4 -73.36(15) . . . . ?
Al1 N2 C5 C4 45.64(14) . . . . ?
N1 C4 C5 N2 -46.12(16) . . . . ?
C29 C28 C34 C35 -54.67(19) . . . . ?
C27 C28 C34 C35 124.99(16) . . . . ?
C29 C28 C34 C37 -175.37(15) . . . . ?
C27 C28 C34 C37 4.3(2) . . . . ?
C29 C28 C34 C36 64.46(18) . . . . ?
C27 C28 C34 C36 -115.88(16) . . . . ?
C13 C12 C11 C10 0.2(2) . . . . ?
C13 C12 C11 C15 179.91(13) . . . . ?
O2 C10 C11 C12 -178.25(12) . . . . ?
C9 C10 C11 C12 2.32(19) . . . . ?
O2 C10 C11 C15 2.1(2) . . . . ?
C9 C10 C11 C15 -177.36(12) . . . . ?
C18 C15 C11 C12 -0.1(2) . . . . ?
C16 C15 C11 C12 -119.36(14) . . . . ?
C17 C15 C11 C12 119.87(15) . . . . ?
C18 C15 C11 C10 179.58(14) . . . . ?
C16 C15 C11 C10 60.31(16) . . . . ?
C17 C15 C11 C10 -60.46(18) . . . . ?
C14 C13 C19 C21 123.88(15) . . . . ?
C12 C13 C19 C21 -55.48(18) . . . . ?
C14 C13 C19 C22 3.8(2) . . . . ?
C12 C13 C19 C22 -175.51(14) . . . . ?
C14 C13 C19 C20 -116.53(16) . . . . ?
C12 C13 C19 C20 64.11(18) . . . . ?
C12 C13 C14 C9 1.0(2) . . . . ?
C19 C13 C14 C9 -178.40(13) . . . . ?
C10 C9 C14 C13 1.6(2) . . . . ?
C8 C9 C14 C13 -178.83(13) . . . . ?
Al1 O1 C1 C3 90.07(17) . . . . ?
Al1 O1 C1 C2 -148.84(13) . . . . ?
